data_1503291
loop_
_publ_author_name
'Pradal, Alexandre'
'Nasr, Alexandre'
'Toullec, Patrick Y.'
'Michelet, Veronique'

_publ_section_title
;
 Room-temperature metal-free electrophilic 5-endo-selective
 iodocarbocyclization of 1,5-enynes.
;
_journal_issue 22
_journal_name_full 'Organic letters'
_journal_page_first 5222
_journal_page_last 5225
_journal_paper_doi 10.1021/ol102257z
_journal_volume 12
_journal_year 2010
_chemical_formula_moiety 'C25 H37 I O Si'
_chemical_formula_sum 'C25 H37 I O Si'
_chemical_formula_weight 508.54
_chemical_name_systematic
;
 ?
;
_space_group_IT_number 7
_symmetry_cell_setting monoclinic
_symmetry_Int_Tables_number 7
_symmetry_space_group_name_Hall 'P -2yc'
_symmetry_space_group_name_H-M 'P 1 c 1'
_atom_sites_solution_hydrogens geom
_atom_sites_solution_primary direct
_atom_sites_solution_secondary difmap
_audit_creation_method SHELXL-97
_cell_angle_alpha 90.00
_cell_angle_beta 109.045(5)
_cell_angle_gamma 90.00
_cell_formula_units_Z 2
_cell_length_a 11.0609(8)
_cell_length_b 8.0727(7)
_cell_length_c 14.9313(15)
_cell_measurement_reflns_used 117
_cell_measurement_temperature 200(2)
_cell_measurement_theta_max 21.8
_cell_measurement_theta_min 5.5
_cell_volume 1260.26(19)
_computing_cell_refinement 'Dirax/lsq (Duisenberg & Schreurs, 1989-2000)'
_computing_data_collection 'Collect (Nonius BV, 1997-2000)'
_computing_data_reduction 'EvalCCD (Duisenberg & Schreurs 1990-2000)'
_computing_molecular_graphics 'DIAMOND. Crystal Impact GbR, Bonn, Germany'
_computing_publication_material 'WinGX publication routines (Farrugia, 1999)'
_computing_structure_refinement 'SHELXL-97 (Sheldrick, 2008)'
_computing_structure_solution 'SIR92 (Giacovazzo et al, 1993)'
_diffrn_ambient_temperature 200(2)
_diffrn_detector_area_resol_mean 9
_diffrn_measured_fraction_theta_full 0.994
_diffrn_measured_fraction_theta_max 0.994
_diffrn_measurement_device_type KappaCCD
_diffrn_measurement_method 'CCD rotation images, thick slices'
_diffrn_radiation_monochromator graphite
_diffrn_radiation_source 'fine-focus sealed tube'
_diffrn_radiation_type MoK\a
_diffrn_radiation_wavelength 0.71073
_diffrn_reflns_av_R_equivalents 0.0400
_diffrn_reflns_av_sigmaI/netI 0.0386
_diffrn_reflns_limit_h_max 15
_diffrn_reflns_limit_h_min -14
_diffrn_reflns_limit_k_max 11
_diffrn_reflns_limit_k_min -11
_diffrn_reflns_limit_l_max 21
_diffrn_reflns_limit_l_min -20
_diffrn_reflns_number 30608
_diffrn_reflns_theta_full 30.00
_diffrn_reflns_theta_max 30.00
_diffrn_reflns_theta_min 3.23
_exptl_absorpt_coefficient_mu 1.330
_exptl_absorpt_correction_T_max 0.864
_exptl_absorpt_correction_T_min 0.695
_exptl_absorpt_correction_type multi-scan
_exptl_absorpt_process_details
; 
SADABS, Bruker AXS Inc., Madison, 
Wisconsin, USA. 
;
_exptl_crystal_colour colourless
_exptl_crystal_density_diffrn 1.340
_exptl_crystal_density_method 'not measured'
_exptl_crystal_description stick
_exptl_crystal_F_000 524
_exptl_crystal_size_max 0.55
_exptl_crystal_size_mid 0.22
_exptl_crystal_size_min 0.11
_refine_diff_density_max 0.570
_refine_diff_density_min -0.617
_refine_diff_density_rms 0.059
_refine_ls_abs_structure_details 'Flack H D (1983), Acta Cryst. A39, 876-881'
_refine_ls_abs_structure_Flack 0.056(12)
_refine_ls_extinction_method none
_refine_ls_goodness_of_fit_ref 1.037
_refine_ls_hydrogen_treatment constr
_refine_ls_matrix_type full
_refine_ls_number_parameters 310
_refine_ls_number_reflns 6749
_refine_ls_number_restraints 2
_refine_ls_restrained_S_all 1.037
_refine_ls_R_factor_all 0.0487
_refine_ls_R_factor_gt 0.0293
_refine_ls_shift/su_max 0.002
_refine_ls_shift/su_mean 0.000
_refine_ls_structure_factor_coef Fsqd
_refine_ls_weighting_details 'calc w=1/[\s^2^(Fo^2^)+(0.0311P)^2^+0.0000P] where P=(Fo^2^+2Fc^2^)/3'
_refine_ls_weighting_scheme calc
_refine_ls_wR_factor_gt 0.0578
_refine_ls_wR_factor_ref 0.0631
_reflns_number_gt 5297
_reflns_number_total 6749
_reflns_threshold_expression >2\s(I)
_cod_data_source_file ol102257z_si_001.cif
_cod_data_source_block ans53
_cod_original_sg_symbol_H-M 'P c'
_cod_database_code 1503291

loop_
_symmetry_equiv_pos_as_xyz
'x, y, z'
'x, -y, z+1/2'

loop_
_atom_site_label
_atom_site_type_symbol
_atom_site_fract_x
_atom_site_fract_y
_atom_site_fract_z
_atom_site_U_iso_or_equiv
_atom_site_adp_type
_atom_site_occupancy
_atom_site_symmetry_multiplicity
_atom_site_calc_flag
_atom_site_refinement_flags
_atom_site_disorder_assembly
_atom_site_disorder_group
I1 I 0.38947(2) 0.519081(17) 0.281412(18) 0.05617(7) Uani 1 1 d . . .
O1 O 0.65440(16) 0.99884(18) 0.16369(13) 0.0355(4) Uani 1 1 d . . .
C1 C 0.4325(2) 0.7166(3) 0.20677(16) 0.0348(5) Uani 1 1 d . A .
C2 C 0.3630(2) 0.7656(3) 0.12108(16) 0.0299(5) Uani 1 1 d . A .
C3 C 0.4335(2) 0.9046(3) 0.08622(15) 0.0261(4) Uani 1 1 d . . .
C4 C 0.5407(2) 0.9510(3) 0.18043(18) 0.0333(5) Uani 1 1 d . A .
H4 H 0.5100 1.0474 0.2092 0.040 Uiso 1 1 calc R . .
C5 C 0.5568(2) 0.8032(3) 0.24737(16) 0.0402(6) Uani 1 1 d . . .
H5A H 0.6291 0.7319 0.2462 0.048 Uiso 1 1 calc R A .
H5B H 0.5703 0.8397 0.3132 0.048 Uiso 1 1 calc R . .
C6 C 0.4864(2) 0.8306(3) 0.01192(16) 0.0318(5) Uani 1 1 d . A .
C7 C 0.4434(2) 0.8747(3) -0.07766(17) 0.0358(5) Uani 1 1 d . . .
H7 H 0.4848 0.8275 -0.1182 0.043 Uiso 1 1 calc R A .
C8 C 0.3365(3) 0.9911(3) -0.12176(19) 0.0404(6) Uani 1 1 d . A .
H8A H 0.2784 0.9419 -0.1809 0.049 Uiso 1 1 calc R . .
H8B H 0.3711 1.0955 -0.1384 0.049 Uiso 1 1 calc R . .
C9 C 0.2627(2) 1.0283(3) -0.0556(2) 0.0335(5) Uani 1 1 d . . .
H9A H 0.2059 0.9335 -0.0556 0.040 Uiso 1 1 calc R A .
H9B H 0.2081 1.1266 -0.0792 0.040 Uiso 1 1 calc R . .
C10 C 0.3486(2) 1.0608(3) 0.04532(16) 0.0276(4) Uani 1 1 d . A .
C11 C 0.5844(2) 0.6958(3) 0.04388(19) 0.0440(6) Uani 1 1 d . . .
H11A H 0.6075 0.6557 -0.0103 0.066 Uiso 1 1 calc R A .
H11B H 0.5489 0.6043 0.0705 0.066 Uiso 1 1 calc R . .
H11C H 0.6607 0.7394 0.0923 0.066 Uiso 1 1 calc R . .
C12 C 0.4338(2) 1.2103(3) 0.04436(17) 0.0337(5) Uani 1 1 d . . .
H12A H 0.4966 1.1791 0.0138 0.051 Uiso 1 1 calc R A .
H12B H 0.4785 1.2458 0.1096 0.051 Uiso 1 1 calc R . .
H12C H 0.3808 1.3014 0.0091 0.051 Uiso 1 1 calc R . .
C13 C 0.2642(2) 1.1063(3) 0.10465(19) 0.0383(5) Uani 1 1 d . . .
H13A H 0.2207 1.2116 0.0821 0.057 Uiso 1 1 calc R A .
H13B H 0.3172 1.1174 0.1712 0.057 Uiso 1 1 calc R . .
H13C H 0.2003 1.0192 0.0987 0.057 Uiso 1 1 calc R . .
C14 C 0.2416(2) 0.6861(3) 0.06416(17) 0.0348(5) Uani 1 1 d . . .
C15 C 0.2326(3) 0.5959(3) -0.01675(18) 0.0410(6) Uani 1 1 d . A .
H15 H 0.3040 0.5912 -0.0388 0.049 Uiso 1 1 calc R . .
C16 C 0.1221(3) 0.5128(3) -0.0658(2) 0.0517(8) Uani 1 1 d . . .
H16 H 0.1178 0.4509 -0.1208 0.062 Uiso 1 1 calc R A .
C17 C 0.0190(3) 0.5197(4) -0.0351(3) 0.0650(11) Uani 1 1 d . A .
H17 H -0.0571 0.4616 -0.0684 0.078 Uiso 1 1 calc R . .
C18 C 0.0245(3) 0.6106(4) 0.0440(3) 0.0660(9) Uani 1 1 d . . .
H18 H -0.0484 0.6174 0.0642 0.079 Uiso 1 1 calc R A .
C19 C 0.1354(3) 0.6919(3) 0.0942(2) 0.0509(7) Uani 1 1 d . A .
H19 H 0.1392 0.7523 0.1497 0.061 Uiso 1 1 calc R . .
Si1A Si 0.7730(2) 1.1245(3) 0.23171(16) 0.0376(5) Uani 0.45 1 d P A 1
C20A C 0.7146(7) 1.3188(13) 0.2651(7) 0.085(3) Uani 0.45 1 d P A 1
H20A H 0.6763 1.3864 0.2083 0.127 Uiso 0.45 1 calc PR A 1
H20B H 0.7860 1.3793 0.3095 0.127 Uiso 0.45 1 calc PR A 1
H20C H 0.6501 1.2951 0.2953 0.127 Uiso 0.45 1 calc PR A 1
C21A C 0.8594(10) 1.0103(17) 0.3409(8) 0.110(6) Uani 0.45 1 d P A 1
H21A H 0.7986 0.9740 0.3722 0.166 Uiso 0.45 1 calc PR A 1
H21B H 0.9237 1.0829 0.3837 0.166 Uiso 0.45 1 calc PR A 1
H21C H 0.9017 0.9135 0.3249 0.166 Uiso 0.45 1 calc PR A 1
Si1B Si 0.79038(18) 1.0479(3) 0.24045(13) 0.0383(4) Uani 0.55 1 d P A 2
C20B C 0.7619(8) 1.1645(15) 0.3369(6) 0.092(3) Uani 0.55 1 d P A 2
H20D H 0.7194 1.2694 0.3123 0.139 Uiso 0.55 1 calc PR A 2
H20E H 0.8438 1.1872 0.3862 0.139 Uiso 0.55 1 calc PR A 2
H20F H 0.7074 1.0994 0.3638 0.139 Uiso 0.55 1 calc PR A 2
C21B C 0.8898(7) 0.8612(10) 0.2882(8) 0.105(3) Uani 0.55 1 d P A 2
H21D H 0.8429 0.7867 0.3169 0.158 Uiso 0.55 1 calc PR A 2
H21E H 0.9699 0.8952 0.3362 0.158 Uiso 0.55 1 calc PR A 2
H21F H 0.9087 0.8037 0.2365 0.158 Uiso 0.55 1 calc PR A 2
C22 C 0.8713(2) 1.1678(4) 0.1646(2) 0.0558(8) Uani 1 1 d . . .
C23 C 1.0017(3) 1.2326(7) 0.2183(3) 0.1003(18) Uani 1 1 d . A .
H23A H 1.0491 1.1487 0.2637 0.151 Uiso 1 1 calc R . .
H23B H 0.9936 1.3334 0.2525 0.151 Uiso 1 1 calc R . .
H23C H 1.0477 1.2581 0.1739 0.151 Uiso 1 1 calc R . .
C24A C 0.7993(8) 1.2456(16) 0.0691(6) 0.107(3) Uani 0.55 1 d P A 1
H24A H 0.8569 1.2561 0.0315 0.160 Uiso 0.55 1 calc PR A 1
H24B H 0.7683 1.3554 0.0791 0.160 Uiso 0.55 1 calc PR A 1
H24C H 0.7266 1.1751 0.0353 0.160 Uiso 0.55 1 calc PR A 1
C25A C 0.9225(12) 0.9935(11) 0.1294(13) 0.122(5) Uani 0.55 1 d P A 1
H25A H 0.8493 0.9323 0.0875 0.183 Uiso 0.55 1 calc PR A 1
H25B H 0.9662 0.9253 0.1848 0.183 Uiso 0.55 1 calc PR A 1
H25C H 0.9820 1.0204 0.0952 0.183 Uiso 0.55 1 calc PR A 1
C24B C 0.8019(7) 1.3469(9) 0.1527(8) 0.077(3) Uani 0.45 1 d P A 2
H24D H 0.8237 1.4114 0.1045 0.115 Uiso 0.45 1 calc PR A 2
H24E H 0.8310 1.4062 0.2133 0.115 Uiso 0.45 1 calc PR A 2
H24F H 0.7090 1.3316 0.1331 0.115 Uiso 0.45 1 calc PR A 2
C25B C 0.8540(8) 1.0972(17) 0.0770(6) 0.073(3) Uani 0.45 1 d P A 2
H25D H 0.7624 1.0900 0.0416 0.109 Uiso 0.45 1 calc PR A 2
H25E H 0.8913 0.9858 0.0855 0.109 Uiso 0.45 1 calc PR A 2
H25F H 0.8961 1.1657 0.0417 0.109 Uiso 0.45 1 calc PR A 2

loop_
_atom_site_aniso_label
_atom_site_aniso_U_11
_atom_site_aniso_U_22
_atom_site_aniso_U_33
_atom_site_aniso_U_23
_atom_site_aniso_U_13
_atom_site_aniso_U_12
I1 0.10123(15) 0.03347(8) 0.03775(9) 0.01064(12) 0.02807(8) -0.00396(15)
O1 0.0300(9) 0.0442(10) 0.0316(9) -0.0011(7) 0.0088(8) -0.0024(6)
C1 0.0519(14) 0.0270(11) 0.0299(12) 0.0036(9) 0.0195(11) 0.0007(10)
C2 0.0412(12) 0.0232(10) 0.0306(12) 0.0004(8) 0.0191(10) 0.0022(9)
C3 0.0337(12) 0.0213(10) 0.0239(11) 0.0014(8) 0.0103(10) 0.0025(9)
C4 0.0390(14) 0.0356(13) 0.0281(13) 0.0013(10) 0.0147(11) -0.0026(10)
C5 0.0512(14) 0.0415(14) 0.0264(12) 0.0077(10) 0.0108(11) 0.0052(11)
C6 0.0384(12) 0.0272(11) 0.0326(12) -0.0046(9) 0.0152(10) -0.0037(9)
C7 0.0498(15) 0.0338(12) 0.0294(13) -0.0053(10) 0.0208(12) -0.0043(11)
C8 0.0519(16) 0.0429(15) 0.0263(12) 0.0024(9) 0.0126(12) -0.0033(11)
C9 0.0379(13) 0.0287(11) 0.0317(14) 0.0068(9) 0.0084(11) -0.0002(10)
C10 0.0320(11) 0.0222(10) 0.0308(12) 0.0022(9) 0.0135(10) -0.0006(9)
C11 0.0490(14) 0.0390(14) 0.0450(15) -0.0014(11) 0.0166(13) 0.0110(11)
C12 0.0397(13) 0.0259(11) 0.0369(13) 0.0044(9) 0.0143(11) -0.0014(9)
C13 0.0447(13) 0.0311(12) 0.0436(15) 0.0017(11) 0.0208(12) 0.0073(11)
C14 0.0461(13) 0.0198(10) 0.0410(14) 0.0069(9) 0.0178(11) -0.0016(9)
C15 0.0546(15) 0.0248(11) 0.0400(14) 0.0026(10) 0.0107(12) -0.0038(10)
C16 0.0632(19) 0.0296(13) 0.0484(18) 0.0040(10) -0.0009(15) -0.0062(12)
C17 0.055(2) 0.0401(16) 0.081(3) 0.0135(15) -0.0047(19) -0.0165(13)
C18 0.0544(17) 0.0521(19) 0.094(3) 0.0136(18) 0.0282(18) -0.0141(14)
C19 0.0583(16) 0.0404(15) 0.0586(18) 0.0033(12) 0.0254(14) -0.0127(12)
Si1A 0.0304(10) 0.0454(12) 0.0337(10) -0.0014(10) 0.0062(8) -0.0021(10)
C20A 0.045(4) 0.106(7) 0.097(7) -0.074(6) 0.016(4) -0.025(4)
C21A 0.066(6) 0.169(14) 0.067(6) 0.070(7) -0.019(5) -0.037(7)
Si1B 0.0311(9) 0.0453(9) 0.0336(8) 0.0015(9) 0.0038(6) -0.0072(9)
C20B 0.070(5) 0.149(9) 0.065(5) -0.065(6) 0.031(4) -0.052(5)
C21B 0.046(3) 0.086(4) 0.141(7) 0.044(8) -0.028(4) 0.005(5)
C22 0.0354(14) 0.067(2) 0.0612(19) 0.0050(15) 0.0103(14) -0.0077(13)
C23 0.057(2) 0.166(5) 0.085(3) -0.043(3) 0.034(2) -0.053(3)
C24A 0.088(5) 0.142(10) 0.087(6) 0.039(6) 0.025(5) -0.037(6)
C25A 0.108(8) 0.093(7) 0.213(15) -0.065(7) 0.116(10) -0.027(5)
C24B 0.049(4) 0.044(4) 0.141(8) 0.031(5) 0.037(5) -0.002(3)
C25B 0.054(5) 0.123(9) 0.047(5) -0.016(5) 0.023(4) -0.006(5)

loop_
_atom_type_symbol
_atom_type_description
_atom_type_scat_dispersion_real
_atom_type_scat_dispersion_imag
_atom_type_scat_source
C C 0.0033 0.0016 'International Tables Vol C Tables 4.2.6.8 and 6.1.1.4'
H H 0.0000 0.0000 'International Tables Vol C Tables 4.2.6.8 and 6.1.1.4'
O O 0.0106 0.0060 'International Tables Vol C Tables 4.2.6.8 and 6.1.1.4'
Si Si 0.0817 0.0704 'International Tables Vol C Tables 4.2.6.8 and 6.1.1.4'
I I -0.4742 1.8119 'International Tables Vol C Tables 4.2.6.8 and 6.1.1.4'

loop_
_geom_angle_atom_site_label_1
_geom_angle_atom_site_label_2
_geom_angle_atom_site_label_3
_geom_angle
C4 O1 Si1B 128.16(18)
C4 O1 Si1A 127.79(18)
Si1B O1 Si1A 22.27(7)
C2 C1 C5 115.0(2)
C2 C1 I1 125.76(18)
C5 C1 I1 118.96(15)
C1 C2 C14 123.9(2)
C1 C2 C3 110.2(2)
C14 C2 C3 125.61(18)
C6 C3 C2 108.26(17)
C6 C3 C4 112.83(18)
C2 C3 C4 100.86(17)
C6 C3 C10 110.61(18)
C2 C3 C10 114.15(18)
C4 C3 C10 109.85(18)
O1 C4 C5 114.1(2)
O1 C4 C3 111.4(2)
C5 C4 C3 107.10(19)
O1 C4 H4 108.0
C5 C4 H4 108.0
C3 C4 H4 108.0
C1 C5 C4 101.87(18)
C1 C5 H5A 111.4
C4 C5 H5A 111.4
C1 C5 H5B 111.4
C4 C5 H5B 111.4
H5A C5 H5B 109.3
C7 C6 C11 120.3(2)
C7 C6 C3 122.2(2)
C11 C6 C3 117.3(2)
C6 C7 C8 126.4(2)
C6 C7 H7 116.8
C8 C7 H7 116.8
C7 C8 C9 111.1(2)
C7 C8 H8A 109.4
C9 C8 H8A 109.4
C7 C8 H8B 109.4
C9 C8 H8B 109.4
H8A C8 H8B 108.0
C8 C9 C10 112.9(2)
C8 C9 H9A 109.0
C10 C9 H9A 109.0
C8 C9 H9B 109.0
C10 C9 H9B 109.0
H9A C9 H9B 107.8
C9 C10 C13 108.33(19)
C9 C10 C12 108.29(19)
C13 C10 C12 108.07(19)
C9 C10 C3 110.33(18)
C13 C10 C3 111.62(18)
C12 C10 C3 110.09(18)
C6 C11 H11A 109.5
C6 C11 H11B 109.5
H11A C11 H11B 109.5
C6 C11 H11C 109.5
H11A C11 H11C 109.5
H11B C11 H11C 109.5
C10 C12 H12A 109.5
C10 C12 H12B 109.5
H12A C12 H12B 109.5
C10 C12 H12C 109.5
H12A C12 H12C 109.5
H12B C12 H12C 109.5
C10 C13 H13A 109.5
C10 C13 H13B 109.5
H13A C13 H13B 109.5
C10 C13 H13C 109.5
H13A C13 H13C 109.5
H13B C13 H13C 109.5
C15 C14 C19 118.1(2)
C15 C14 C2 121.4(2)
C19 C14 C2 120.3(2)
C16 C15 C14 121.2(3)
C16 C15 H15 119.4
C14 C15 H15 119.4
C17 C16 C15 119.8(3)
C17 C16 H16 120.1
C15 C16 H16 120.1
C16 C17 C18 120.2(3)
C16 C17 H17 119.9
C18 C17 H17 119.9
C17 C18 C19 120.3(3)
C17 C18 H18 119.9
C19 C18 H18 119.9
C18 C19 C14 120.4(3)
C18 C19 H19 119.8
C14 C19 H19 119.8
O1 Si1A C22 106.30(17)
O1 Si1A C20A 113.6(2)
C22 Si1A C20A 109.2(4)
O1 Si1A C21A 107.7(4)
C22 Si1A C21A 111.7(4)
C20A Si1A C21A 108.4(6)
O1 Si1B C20B 109.0(3)
O1 Si1B C21B 111.7(3)
C20B Si1B C21B 110.2(6)
O1 Si1B C22 102.17(15)
C20B Si1B C22 116.0(4)
C21B Si1B C22 107.6(4)
Si1B C20B H20D 109.5
Si1B C20B H20E 109.5
H20D C20B H20E 109.5
Si1B C20B H20F 109.5
H20D C20B H20F 109.5
H20E C20B H20F 109.5
Si1B C21B H21D 109.5
Si1B C21B H21E 109.5
H21D C21B H21E 109.5
Si1B C21B H21F 109.5
H21D C21B H21F 109.5
H21E C21B H21F 109.5
C25B C22 C23 117.6(4)
C25B C22 C24A 54.2(6)
C23 C22 C24A 118.4(4)
C25B C22 C24B 110.5(7)
C23 C22 C24B 94.9(4)
C24A C22 C24B 56.3(6)
C25B C22 C25A 46.3(7)
C23 C22 C25A 95.6(5)
C24A C22 C25A 100.4(9)
C24B C22 C25A 156.6(8)
C25B C22 Si1A 122.9(4)
C23 C22 Si1A 115.9(3)
C24A C22 Si1A 112.9(4)
C24B C22 Si1A 83.1(3)
C25A C22 Si1A 110.7(4)
C25B C22 Si1B 113.8(5)
C23 C22 Si1B 114.4(3)
C24A C22 Si1B 123.9(3)
C24B C22 Si1B 102.7(3)
C25A C22 Si1B 91.9(5)
Si1A C22 Si1B 19.61(8)
C22 C23 H23A 109.5
C22 C23 H23B 109.5
H23A C23 H23B 109.5
C22 C23 H23C 109.5
H23A C23 H23C 109.5
H23B C23 H23C 109.5
C22 C24A H24A 109.5
C22 C24A H24B 109.5
C22 C24A H24C 109.5
C22 C25A H25A 109.5
C22 C25A H25B 109.5
C22 C25A H25C 109.5
C22 C24B H24D 109.5
C22 C24B H24E 109.5
H24D C24B H24E 109.5
C22 C24B H24F 109.5
H24D C24B H24F 109.5
H24E C24B H24F 109.5
C22 C25B H25D 109.5
C22 C25B H25E 109.5
H25D C25B H25E 109.5
C22 C25B H25F 109.5
H25D C25B H25F 109.5
H25E C25B H25F 109.5

loop_
_geom_bond_atom_site_label_1
_geom_bond_atom_site_label_2
_geom_bond_distance
I1 C1 2.087(2)
O1 C4 1.414(3)
O1 Si1B 1.615(3)
O1 Si1A 1.707(3)
C1 C2 1.320(3)
C1 C5 1.484(4)
C2 C14 1.481(3)
C2 C3 1.550(3)
C3 C6 1.535(3)
C3 C4 1.561(3)
C3 C10 1.572(3)
C4 C5 1.529(3)
C4 H4 1.0000
C5 H5A 0.9900
C5 H5B 0.9900
C6 C7 1.314(3)
C6 C11 1.499(3)
C7 C8 1.486(4)
C7 H7 0.9500
C8 C9 1.503(4)
C8 H8A 0.9900
C8 H8B 0.9900
C9 C10 1.519(4)
C9 H9A 0.9900
C9 H9B 0.9900
C10 C13 1.527(3)
C10 C12 1.534(3)
C11 H11A 0.9800
C11 H11B 0.9800
C11 H11C 0.9800
C12 H12A 0.9800
C12 H12B 0.9800
C12 H12C 0.9800
C13 H13A 0.9800
C13 H13B 0.9800
C13 H13C 0.9800
C14 C15 1.386(3)
C14 C19 1.388(4)
C15 C16 1.377(4)
C15 H15 0.9500
C16 C17 1.362(6)
C16 H16 0.9500
C17 C18 1.375(6)
C17 H17 0.9500
C18 C19 1.377(4)
C18 H18 0.9500
C19 H19 0.9500
Si1A C22 1.737(4)
Si1A C20A 1.827(8)
Si1A C21A 1.845(9)
C20A H20A 0.9800
C20A H20B 0.9800
C20A H20C 0.9800
C21A H21A 0.9800
C21A H21B 0.9800
C21A H21C 0.9800
Si1B C20B 1.832(7)
Si1B C21B 1.865(7)
Si1B C22 1.918(4)
C20B H20D 0.9800
C20B H20E 0.9800
C20B H20F 0.9800
C21B H21D 0.9800
C21B H21E 0.9800
C21B H21F 0.9800
C22 C25B 1.382(9)
C22 C23 1.497(4)
C22 C24A 1.523(8)
C22 C24B 1.620(8)
C22 C25A 1.664(8)
C23 H23A 0.9800
C23 H23B 0.9800
C23 H23C 0.9800
C24A H24A 0.9800
C24A H24B 0.9800
C24A H24C 0.9800
C25A H25A 0.9800
C25A H25B 0.9800
C25A H25C 0.9800
C24B H24D 0.9800
C24B H24E 0.9800
C24B H24F 0.9800
C25B H25D 0.9800
C25B H25E 0.9800
C25B H25F 0.9800
